data_2236624
loop_
_publ_author_name
'Aitenneite, Hafid'
'El Bouari, Abdeslam'
'Sebti, Said'
'Saadi, Mohamed'
'El Ammari, Lahcen'
'Adil, Karim'

_publ_section_title
;
 Poly[(\m~3~-hydrogenphosphato)(4<i>H</i>-1,2,4-triazole-\k<i>N</i>^1^)zinc]
;
_journal_coeditor_code SJ5276
_journal_issue 11
_journal_name_full 'Acta Crystallographica Section E'
_journal_page_first m1426
_journal_page_last m1427
_journal_paper_doi 10.1107/S1600536812044182
_journal_volume 68
_journal_year 2012
_chemical_formula_iupac '[Zn (H P O4) (C2 H3 N3)]'
_chemical_formula_moiety 'C2 H4 N3 O4 P Zn'
_chemical_formula_sum 'C2 H4 N3 O4 P Zn'
_chemical_formula_weight 230.42
_chemical_name_systematic
;
Poly[(\m~3~-hydrogenphosphato)(4<i>H</i>-1,2,4-triazole-\k<i>N</i>^1^)zinc]
;
_space_group_IT_number 29
_symmetry_cell_setting orthorhombic
_symmetry_space_group_name_Hall 'P 2c -2ac'
_symmetry_space_group_name_H-M 'P c a 21'
_atom_sites_solution_hydrogens difmap
_atom_sites_solution_primary direct
_atom_sites_solution_secondary difmap
_audit_creation_method SHELXL-97
_cell_angle_alpha 90.00
_cell_angle_beta 90.00
_cell_angle_gamma 90.00
_cell_formula_units_Z 4
_cell_length_a 8.5467(13)
_cell_length_b 8.4344(12)
_cell_length_c 8.9674(13)
_cell_measurement_reflns_used 3318
_cell_measurement_temperature 296(2)
_cell_measurement_theta_max 40.24
_cell_measurement_theta_min 4.08
_cell_volume 646.43(16)
_computing_cell_refinement 'APEX2 (Bruker, 2005)'
_computing_data_collection 'APEX2 (Bruker, 2005)'
_computing_data_reduction 'SAINT (Bruker, 2005)'
_computing_molecular_graphics 'ORTEP-3 for Windows (Farrugia, 1997) and DIAMOND (Brandenburg, 2006)'
_computing_publication_material 'PLATON (Spek, 2009) and publCIF (Westrip, 2010)'
_computing_structure_refinement 'SHELXL97 (Sheldrick, 2008)'
_computing_structure_solution 'SHELXS97 (Sheldrick, 2008)'
_diffrn_ambient_temperature 296(2)
_diffrn_measured_fraction_theta_full 0.991
_diffrn_measured_fraction_theta_max 0.991
_diffrn_measurement_device_type 'Bruker X8 APEXII'
_diffrn_measurement_method '\f and \w scans'
_diffrn_radiation_monochromator graphite
_diffrn_radiation_source 'fine-focus sealed tube'
_diffrn_radiation_type MoK\a
_diffrn_radiation_wavelength 0.71073
_diffrn_reflns_av_R_equivalents 0.0292
_diffrn_reflns_av_sigmaI/netI 0.0408
_diffrn_reflns_limit_h_max 15
_diffrn_reflns_limit_h_min -14
_diffrn_reflns_limit_k_max 15
_diffrn_reflns_limit_k_min -13
_diffrn_reflns_limit_l_max 14
_diffrn_reflns_limit_l_min -16
_diffrn_reflns_number 8746
_diffrn_reflns_theta_full 40.24
_diffrn_reflns_theta_max 40.24
_diffrn_reflns_theta_min 4.08
_exptl_absorpt_coefficient_mu 4.012
_exptl_absorpt_correction_T_max 0.638
_exptl_absorpt_correction_T_min 0.511
_exptl_absorpt_correction_type multi-scan
_exptl_absorpt_process_details '(SADABS; Sheldrick, 1999)'
_exptl_crystal_colour colourless
_exptl_crystal_density_diffrn 2.368
_exptl_crystal_density_method 'not measured'
_exptl_crystal_description Block
_exptl_crystal_F_000 456
_exptl_crystal_size_max 0.24
_exptl_crystal_size_mid 0.18
_exptl_crystal_size_min 0.12
_refine_diff_density_max 0.459
_refine_diff_density_min -1.403
_refine_ls_abs_structure_details 'Flack (1983), 1184 Friedel pairs'
_refine_ls_abs_structure_Flack 0.020(6)
_refine_ls_extinction_method none
_refine_ls_goodness_of_fit_ref 1.035
_refine_ls_hydrogen_treatment constr
_refine_ls_matrix_type full
_refine_ls_number_parameters 100
_refine_ls_number_reflns 3318
_refine_ls_number_restraints 1
_refine_ls_restrained_S_all 1.035
_refine_ls_R_factor_all 0.0218
_refine_ls_R_factor_gt 0.0210
_refine_ls_shift/su_max 0.002
_refine_ls_shift/su_mean 0.000
_refine_ls_structure_factor_coef Fsqd
_refine_ls_weighting_details 'calc w=1/[\s^2^(Fo^2^)+(0.0181P)^2^] where P=(Fo^2^+2Fc^2^)/3'
_refine_ls_weighting_scheme calc
_refine_ls_wR_factor_gt 0.0508
_refine_ls_wR_factor_ref 0.0511
_reflns_number_gt 3207
_reflns_number_total 3318
_reflns_threshold_expression I>2\s(I)
_cod_data_source_file sj5276.cif
_cod_data_source_block I
_cod_database_code 2236624
_cod_database_fobs_code 2236624

loop_
_symmetry_equiv_pos_as_xyz
'x, y, z'
'-x, -y, z+1/2'
'x+1/2, -y, z'
'-x+1/2, y, z+1/2'

loop_
_atom_site_type_symbol
_atom_site_label
_atom_site_fract_x
_atom_site_fract_y
_atom_site_fract_z
_atom_site_U_iso_or_equiv
_atom_site_adp_type
_atom_site_calc_flag
_atom_site_refinement_flags
_atom_site_occupancy
_atom_site_symmetry_multiplicity
Zn Zn1 0.832301(12) 0.167666(13) 0.51177(2) 0.01245(3) Uani d . 1 1
P P1 0.94990(3) 0.03491(3) 0.21240(3) 0.01101(4) Uani d . 1 1
O O1 0.84382(9) 0.01275(12) 0.34886(10) 0.01568(14) Uani d . 1 1
O O2 1.00560(10) -0.12805(10) 0.16133(10) 0.01765(14) Uani d . 1 1
O O3 0.87260(11) 0.13060(13) 0.09170(11) 0.02070(16) Uani d . 1 1
O O4 1.09420(9) 0.13727(12) 0.26275(11) 0.01867(15) Uani d . 1 1
H H4 1.1612 0.0792 0.2988 0.028 Uiso calc R 1 1
N N1 0.85494(13) 0.39236(14) 0.44809(12) 0.01976(17) Uani d . 1 1
N N2 0.7928(2) 0.50750(18) 0.54065(17) 0.0380(3) Uani d . 1 1
N N3 0.90713(16) 0.62060(15) 0.35052(15) 0.0269(2) Uani d . 1 1
H H3 0.9420 0.6926 0.2913 0.032 Uiso calc R 1 1
C C1 0.8267(2) 0.6419(2) 0.4777(2) 0.0356(4) Uani d . 1 1
H H1 0.7988 0.7405 0.5158 0.043 Uiso calc R 1 1
C C2 0.9214(2) 0.46424(18) 0.33568(19) 0.0295(3) Uani d . 1 1
H H2 0.9715 0.4136 0.2568 0.035 Uiso calc R 1 1

loop_
_atom_site_aniso_label
_atom_site_aniso_U_11
_atom_site_aniso_U_22
_atom_site_aniso_U_33
_atom_site_aniso_U_12
_atom_site_aniso_U_13
_atom_site_aniso_U_23
Zn1 0.01506(5) 0.00996(5) 0.01234(5) -0.00078(3) -0.00004(4) 0.00108(4)
P1 0.01043(8) 0.00993(9) 0.01266(9) -0.00027(7) -0.00016(8) -0.00024(8)
O1 0.0150(3) 0.0176(4) 0.0145(3) -0.0025(2) 0.0026(2) -0.0032(3)
O2 0.0218(3) 0.0103(3) 0.0209(3) -0.0001(3) 0.0082(3) -0.0016(3)
O3 0.0171(3) 0.0248(4) 0.0202(4) 0.0019(3) -0.0041(3) 0.0069(3)
O4 0.0130(3) 0.0132(3) 0.0298(4) -0.0019(2) -0.0056(3) 0.0002(3)
N1 0.0269(4) 0.0113(4) 0.0212(4) 0.0000(3) 0.0032(3) 0.0026(3)
N2 0.0693(10) 0.0169(5) 0.0279(7) 0.0023(6) 0.0179(6) 0.0004(4)
N3 0.0365(6) 0.0144(4) 0.0299(5) -0.0042(4) 0.0016(5) 0.0081(4)
C1 0.0667(13) 0.0122(5) 0.0279(7) -0.0014(6) 0.0031(6) -0.0021(5)
C2 0.0412(7) 0.0161(5) 0.0312(7) 0.0034(5) 0.0128(5) 0.0091(5)

loop_
_atom_type_symbol
_atom_type_description
_atom_type_scat_dispersion_real
_atom_type_scat_dispersion_imag
_atom_type_scat_source
C C 0.0033 0.0016 'International Tables Vol C Tables 4.2.6.8 and 6.1.1.4'
H H 0.0000 0.0000 'International Tables Vol C Tables 4.2.6.8 and 6.1.1.4'
N N 0.0061 0.0033 'International Tables Vol C Tables 4.2.6.8 and 6.1.1.4'
O O 0.0106 0.0060 'International Tables Vol C Tables 4.2.6.8 and 6.1.1.4'
P P 0.1023 0.0942 'International Tables Vol C Tables 4.2.6.8 and 6.1.1.4'
Zn Zn 0.2839 1.4301 'International Tables Vol C Tables 4.2.6.8 and 6.1.1.4'

loop_
_geom_angle_atom_site_label_1
_geom_angle_atom_site_label_2
_geom_angle_atom_site_label_3
_geom_angle_site_symmetry_1
_geom_angle_site_symmetry_3
_geom_angle
O3 Zn1 O2 4_655 2_755 111.25(4)
O3 Zn1 O1 4_655 . 102.44(4)
O2 Zn1 O1 2_755 . 111.16(4)
O3 Zn1 N1 4_655 . 110.58(5)
O2 Zn1 N1 2_755 . 106.89(4)
O1 Zn1 N1 . . 114.58(5)
O3 P1 O2 . . 113.89(6)
O3 P1 O1 . . 112.33(5)
O2 P1 O1 . . 108.30(5)
O3 P1 O4 . . 104.89(6)
O2 P1 O4 . . 109.66(5)
O1 P1 O4 . . 107.55(5)
P1 O1 Zn1 . . 122.83(5)
P1 O2 Zn1 . 2_754 125.50(5)
P1 O3 Zn1 . 4_654 139.29(6)
P1 O4 H4 . . 109.5
C2 N1 N2 . . 107.71(12)
C2 N1 Zn1 . . 134.92(11)
N2 N1 Zn1 . . 117.34(9)
C1 N2 N1 . . 105.42(14)
C2 N3 C1 . . 105.33(13)
C2 N3 H3 . . 127.3
C1 N3 H3 . . 127.3
N2 C1 N3 . . 111.50(16)
N2 C1 H1 . . 124.3
N3 C1 H1 . . 124.3
N1 C2 N3 . . 110.04(14)
N1 C2 H2 . . 125.0
N3 C2 H2 . . 125.0

loop_
_geom_bond_atom_site_label_1
_geom_bond_atom_site_label_2
_geom_bond_site_symmetry_2
_geom_bond_distance
Zn1 O3 4_655 1.9179(9)
Zn1 O2 2_755 1.9570(8)
Zn1 O1 . 1.9624(9)
Zn1 N1 . 1.9888(11)
P1 O3 . 1.5031(10)
P1 O2 . 1.5250(9)
P1 O1 . 1.5345(9)
P1 O4 . 1.5717(9)
O2 Zn1 2_754 1.9570(8)
O3 Zn1 4_654 1.9179(9)
O4 H4 . 0.8200
N1 C2 . 1.3064(18)
N1 N2 . 1.3836(19)
N2 C1 . 1.299(2)
N3 C2 . 1.331(2)
N3 C1 . 1.343(2)
N3 H3 . 0.8600
C1 H1 . 0.9300
C2 H2 . 0.9300

loop_
_geom_hbond_atom_site_label_D
_geom_hbond_atom_site_label_H
_geom_hbond_atom_site_label_A
_geom_hbond_site_symmetry_A
_geom_hbond_distance_DH
_geom_hbond_distance_HA
_geom_hbond_distance_DA
_geom_hbond_angle_DHA
N3 H3 O2 1_565 0.86 1.99 2.8427(15) 174.5
O4 H4 O1 3 0.82 1.80 2.5978(12) 164.1
